data_7710439
loop_
_publ_author_name
'Schumann, Henrik'
'Klein, Marius'
'Prinzisky, Christian'
'Burghaus, Olaf'
'Sundermeyer, J\"org'

_publ_section_title
;
 Juglophen: a tetradentate non-innocent electron sponge
 naphthoquinone-imine ligand and its reduced and oxidized nickel complexes
 [Ni(jp)]<sup>-,0,+</sup>&#x2009;.
;
_journal_issue 24
_journal_name_full 'Dalton transactions (Cambridge, England : 2003)'
_journal_page_first 9348
_journal_page_last 9356
_journal_paper_doi 10.1039/d1dt03927j
_journal_volume 51
_journal_year 2022
_chemical_formula_moiety '2(C26 H14 N2 Ni O4), C H2 Cl1.88'
_chemical_formula_sum 'C53 H30 Cl1.88 N4 Ni2 O8'
_chemical_formula_weight 1034.98
_chemical_name_common '[Ni(juglophen)]'
_space_group_crystal_system monoclinic
_space_group_IT_number 14
_space_group_name_Hall '-P 2ybc'
_space_group_name_H-M_alt 'P 1 21/c 1'
_atom_sites_solution_hydrogens geom
_atom_sites_solution_primary dual
_atom_sites_solution_secondary difmap
_audit_creation_method SHELXL-2018/3
_audit_update_record
;
2021-07-13 deposited with the CCDC.	2022-06-07 downloaded from the CCDC.
;
_cell_angle_alpha 90
_cell_angle_beta 102.081(2)
_cell_angle_gamma 90
_cell_formula_units_Z 4
_cell_length_a 15.3117(9)
_cell_length_b 11.8026(7)
_cell_length_c 22.8954(14)
_cell_measurement_reflns_used 9846
_cell_measurement_temperature 100(2)
_cell_measurement_theta_max 28.7130
_cell_measurement_theta_min 2.4847
_cell_volume 4046.0(4)
_computing_cell_refinement
;
Bruker: APEX3 v2016.9-0, Bruker AXS Inc., 
Madison, Wisconsin, USA, 2015.
;
_computing_data_collection
;
Bruker: Bruker Instrument Service v3.0.26, Bruker AXS Inc., 
Madison, Wisconsin, USA, 2012.
;
_computing_data_reduction
;
Bruker: SAINT V8.27B, Bruker AXS Inc., 
Madison, Wisconsin, USA, 2012.
;
_computing_molecular_graphics
;
Mercury (C. F. Macrae, P. R. Edgington, P. McCabe, E. Pidcock, 
G. P. Shields, R. Taylor, M. Towler, 
J. van de Streek, J. Appl. Cryst. 2006,  39, 453-457.)
;
_computing_publication_material
;
WinGX 2014.1 (L.J. Farrugia, J. Appl. Cryst. 2012, 45, 849-854)
enCIFer (F. H. Allen, O. Johnson, G. P. Shields, 
B. R. Smith, M. Towler, J. Appl. Cryst. 2004, 37, 335-338.)
;
_computing_structure_refinement
;
SHELXL-2018/3, G. M. Sheldrick, Acta Cryst., 2015 C71, 3-8
;
_computing_structure_solution
;
SHELXT (Sheldrick, G. M. (2015). Acta Cryst. A71, 3-8.)
;
_diffrn_ambient_temperature 100(2)
_diffrn_detector_area_resol_mean 10.4167
_diffrn_measured_fraction_theta_full 0.999
_diffrn_measured_fraction_theta_max 0.999
_diffrn_measurement_device_type 'D8 Quest (Bruker AXS Inc.)'
_diffrn_measurement_method 'rotation method'
_diffrn_radiation_type MoK\a
_diffrn_radiation_wavelength 0.71073
_diffrn_reflns_av_R_equivalents 0.0376
_diffrn_reflns_av_unetI/netI 0.0152
_diffrn_reflns_Laue_measured_fraction_full 0.999
_diffrn_reflns_Laue_measured_fraction_max 0.999
_diffrn_reflns_limit_h_max 18
_diffrn_reflns_limit_h_min -18
_diffrn_reflns_limit_k_max 14
_diffrn_reflns_limit_k_min -14
_diffrn_reflns_limit_l_max 27
_diffrn_reflns_limit_l_min -27
_diffrn_reflns_number 105532
_diffrn_reflns_point_group_measured_fraction_full 0.999
_diffrn_reflns_point_group_measured_fraction_max 0.999
_diffrn_reflns_theta_full 25.000
_diffrn_reflns_theta_max 25.025
_diffrn_reflns_theta_min 2.197
_diffrn_source 'I\mS Microfocus Source'
_exptl_absorpt_coefficient_mu 1.125
_exptl_absorpt_correction_T_max 0.7458
_exptl_absorpt_correction_T_min 0.5877
_exptl_absorpt_correction_type multi-scan
_exptl_absorpt_process_details
; 
'SADABS V2014/5 (Bruker AXS Inc.)'
;
_exptl_crystal_colour black
_exptl_crystal_density_diffrn 1.699
_exptl_crystal_density_method 'not measured'
_exptl_crystal_description Block
_exptl_crystal_F_000 2112
_exptl_crystal_recrystallization_method 'Re-crystallisation from solvent: DCM'
_exptl_crystal_size_max 0.565
_exptl_crystal_size_mid 0.337
_exptl_crystal_size_min 0.232
_refine_diff_density_max 0.763
_refine_diff_density_min -0.532
_refine_diff_density_rms 0.071
_refine_ls_extinction_method none
_refine_ls_goodness_of_fit_ref 1.105
_refine_ls_hydrogen_treatment constr
_refine_ls_matrix_type full
_refine_ls_number_parameters 641
_refine_ls_number_reflns 7143
_refine_ls_number_restraints 12
_refine_ls_restrained_S_all 1.104
_refine_ls_R_factor_all 0.0363
_refine_ls_R_factor_gt 0.0335
_refine_ls_shift/su_max 0.001
_refine_ls_shift/su_mean 0.000
_refine_ls_structure_factor_coef Fsqd
_refine_ls_weighting_details 'w=1/[\s^2^(Fo^2^)+(0.0319P)^2^+7.6033P] where P=(Fo^2^+2Fc^2^)/3'
_refine_ls_weighting_scheme calc
_refine_ls_wR_factor_gt 0.0840
_refine_ls_wR_factor_ref 0.0857
_reflns_Friedel_coverage 0.000
_reflns_number_gt 6668
_reflns_number_total 7143
_reflns_threshold_expression 'I > 2\s(I)'
_cod_data_source_file d1dt03927j2.cif
_cod_data_source_block HSMA27_0m_a
_cod_depositor_comments
;
The following automatic conversions were performed:

data item '_exptl_absorpt_correction_type' value 'Multi-Scan' was
changed to 'multi-scan' in accordance with the
/home/data/users/saulius/crontab/automatic-downloads/rss-feeds/RSC/lib/dictionaries/cif_core.dic
dictionary named 'cif_core.dic' version 2.4.2 last updated on
2011-04-26.

Automatic conversion script
Id: cif_fix_values 7556 2019-12-06 15:28:31Z antanas 

 Adding full bibliography for 7710437--7710439.cif.
;
_cod_original_sg_symbol_H-M 'P 21/c'
_cod_database_code 7710439
_shelx_shelxl_version_number 2018/3
_shelx_space_group_comment
; 
The symmetry employed for this shelxl refinement is uniquely defined 
by the following loop, which should always be used as a source of 
symmetry information in preference to the above space-group names. 
They are only intended as comments. 
;
_shelx_estimated_absorpt_t_min 0.569
_shelx_estimated_absorpt_t_max 0.780

loop_
_space_group_symop_operation_xyz
'x, y, z'
'-x, y+1/2, -z+1/2'
'-x, -y, -z'
'x, -y-1/2, z-1/2'

loop_
_atom_site_label
_atom_site_type_symbol
_atom_site_fract_x
_atom_site_fract_y
_atom_site_fract_z
_atom_site_U_iso_or_equiv
_atom_site_adp_type
_atom_site_occupancy
_atom_site_site_symmetry_order
_atom_site_calc_flag
_atom_site_refinement_flags_posn
_atom_site_refinement_flags_adp
_atom_site_refinement_flags_occupancy
_atom_site_disorder_assembly
_atom_site_disorder_group
Ni1 Ni 0.35336(2) 0.01647(2) 0.56188(2) 0.01018(9) Uani 1 1 d . . . . .
Cl1 Cl 0.25081(5) 0.68101(7) 0.39923(3) 0.0290(3) Uani 0.884(3) 1 d . . P . .
Ni2 Ni 0.10976(2) 0.00078(2) 0.51743(2) 0.01189(9) Uani 1 1 d . . . . .
O1 O 0.30324(11) -0.12118(13) 0.57336(7) 0.0146(3) Uani 1 1 d . . . . .
O2 O 0.35110(11) -0.03610(13) 0.48634(7) 0.0131(3) Uani 1 1 d . . . . .
O3 O 0.39435(14) -0.19946(18) 0.83756(9) 0.0339(5) Uani 1 1 d . . . . .
O4 O 0.53596(12) 0.31892(14) 0.36696(8) 0.0195(4) Uani 1 1 d . . . . .
O5 O 0.10460(11) -0.04921(14) 0.44090(7) 0.0163(4) Uani 1 1 d . . . . .
O6 O 0.07094(11) -0.14286(13) 0.52985(7) 0.0156(3) Uani 1 1 d . . . . .
O7 O 0.25778(13) 0.31757(16) 0.30903(8) 0.0259(4) Uani 1 1 d . . . . .
O8 O 0.05797(13) -0.17652(16) 0.79046(8) 0.0258(4) Uani 1 1 d . . . . .
N1 N 0.35986(12) 0.06516(16) 0.63995(8) 0.0113(4) Uani 1 1 d . . . . .
N2 N 0.40488(12) 0.15534(16) 0.55030(8) 0.0106(4) Uani 1 1 d . . . . .
N3 N 0.15306(13) 0.14444(16) 0.50360(8) 0.0115(4) Uani 1 1 d . . . . .
N4 N 0.11319(13) 0.04905(16) 0.59533(9) 0.0128(4) Uani 1 1 d . . . . .
C1 C 0.29892(15) -0.16586(19) 0.62467(10) 0.0131(5) Uani 1 1 d . . . . .
C2 C 0.25630(15) -0.2736(2) 0.62348(11) 0.0158(5) Uani 1 1 d . . . . .
H2 H 0.229904 -0.306554 0.586095 0.019 Uiso 1 1 calc R U . . .
C3 C 0.25261(16) -0.3305(2) 0.67506(11) 0.0170(5) Uani 1 1 d . . . . .
H3 H 0.222370 -0.401175 0.673061 0.020 Uiso 1 1 calc R U . . .
C4 C 0.29301(16) -0.2855(2) 0.73054(11) 0.0184(5) Uani 1 1 d . . . . .
H4 H 0.291158 -0.326101 0.766082 0.022 Uiso 1 1 calc R U . . .
C5 C 0.38220(17) -0.1398(2) 0.79286(11) 0.0216(5) Uani 1 1 d . . . . .
C6 C 0.41781(17) -0.0242(2) 0.79566(11) 0.0190(5) Uani 1 1 d . . . . .
H6 H 0.445765 0.006579 0.833271 0.023 Uiso 1 1 calc R U . . .
C7 C 0.41180(16) 0.0389(2) 0.74641(10) 0.0151(5) Uani 1 1 d . . . . .
H7 H 0.436926 0.112860 0.750049 0.018 Uiso 1 1 calc R U . . .
C8 C 0.36806(15) -0.00169(19) 0.68737(10) 0.0127(5) Uani 1 1 d . . . . .
C9 C 0.33603(15) -0.11702(19) 0.68104(10) 0.0131(5) Uani 1 1 d . . . . .
C10 C 0.33559(16) -0.1820(2) 0.73375(11) 0.0171(5) Uani 1 1 d . . . . .
C11 C 0.38542(15) 0.01288(19) 0.44537(10) 0.0117(5) Uani 1 1 d . . . . .
C12 C 0.37377(15) -0.0433(2) 0.38919(10) 0.0150(5) Uani 1 1 d . . . . .
H12 H 0.342975 -0.113591 0.383648 0.018 Uiso 1 1 calc R U . . .
C13 C 0.40634(16) 0.0027(2) 0.34288(11) 0.0163(5) Uani 1 1 d . . . . .
H13 H 0.398243 -0.036741 0.305960 0.020 Uiso 1 1 calc R U . . .
C14 C 0.45126(15) 0.1066(2) 0.34931(10) 0.0153(5) Uani 1 1 d . . . . .
H14 H 0.470083 0.139918 0.316228 0.018 Uiso 1 1 calc R U . . .
C15 C 0.51904(15) 0.2682(2) 0.41020(11) 0.0150(5) Uani 1 1 d . . . . .
C16 C 0.55066(16) 0.3096(2) 0.47153(11) 0.0164(5) Uani 1 1 d . . . . .
H16 H 0.595935 0.365947 0.479193 0.020 Uiso 1 1 calc R U . . .
C17 C 0.51690(15) 0.26950(19) 0.51667(10) 0.0141(5) Uani 1 1 d . . . . .
H17 H 0.536862 0.300515 0.555455 0.017 Uiso 1 1 calc R U . . .
C18 C 0.45001(15) 0.17910(19) 0.50806(10) 0.0110(4) Uani 1 1 d . . . . .
C19 C 0.43591(15) 0.11489(19) 0.45340(10) 0.0115(4) Uani 1 1 d . . . . .
C20 C 0.46804(15) 0.16048(19) 0.40404(10) 0.0127(5) Uani 1 1 d . . . . .
C21 C 0.36838(15) 0.18469(19) 0.64426(10) 0.0117(5) Uani 1 1 d . . . . .
C22 C 0.39478(15) 0.23423(19) 0.59506(10) 0.0114(4) Uani 1 1 d . . . . .
C23 C 0.39537(15) 0.35249(19) 0.58975(10) 0.0137(5) Uani 1 1 d . . . . .
H23 H 0.411878 0.386721 0.556097 0.016 Uiso 1 1 calc R U . . .
C24 C 0.37177(16) 0.4194(2) 0.63380(11) 0.0155(5) Uani 1 1 d . . . . .
H24 H 0.373316 0.499609 0.630673 0.019 Uiso 1 1 calc R U . . .
C25 C 0.34582(16) 0.3695(2) 0.68258(10) 0.0152(5) Uani 1 1 d . . . . .
H25 H 0.330241 0.415933 0.712720 0.018 Uiso 1 1 calc R U . . .
C26 C 0.34250(15) 0.2524(2) 0.68755(10) 0.0144(5) Uani 1 1 d . . . . .
H26 H 0.322759 0.218655 0.720188 0.017 Uiso 1 1 calc R U . . .
C27 C 0.12998(15) 0.00294(19) 0.39763(10) 0.0128(5) Uani 1 1 d . . . . .
C28 C 0.11446(16) -0.0524(2) 0.34103(10) 0.0167(5) Uani 1 1 d . . . . .
H28 H 0.086410 -0.124600 0.336913 0.020 Uiso 1 1 calc R U . . .
C29 C 0.13894(16) -0.0042(2) 0.29245(11) 0.0177(5) Uani 1 1 d . . . . .
H29 H 0.127668 -0.043283 0.255355 0.021 Uiso 1 1 calc R U . . .
C30 C 0.18039(16) 0.1021(2) 0.29693(10) 0.0171(5) Uani 1 1 d . . . . .
H30 H 0.196217 0.135576 0.262868 0.021 Uiso 1 1 calc R U . . .
C31 C 0.24250(16) 0.2697(2) 0.35367(11) 0.0168(5) Uani 1 1 d . . . . .
C32 C 0.27001(16) 0.3204(2) 0.41283(11) 0.0170(5) Uani 1 1 d . . . . .
H32 H 0.306843 0.385968 0.417703 0.020 Uiso 1 1 calc R U . . .
C33 C 0.24409(15) 0.27600(19) 0.46046(10) 0.0133(5) Uani 1 1 d . . . . .
H33 H 0.263334 0.311787 0.498124 0.016 Uiso 1 1 calc R U . . .
C34 C 0.18777(15) 0.17536(19) 0.45723(10) 0.0124(5) Uani 1 1 d . . . . .
C35 C 0.17326(15) 0.11050(19) 0.40289(10) 0.0121(5) Uani 1 1 d . . . . .
C36 C 0.19813(15) 0.1578(2) 0.35108(10) 0.0143(5) Uani 1 1 d . . . . .
C37 C 0.05453(15) -0.1840(2) 0.57935(10) 0.0136(5) Uani 1 1 d . . . . .
C38 C 0.01566(16) -0.2937(2) 0.57658(11) 0.0163(5) Uani 1 1 d . . . . .
H38 H 0.003866 -0.333226 0.539610 0.020 Uiso 1 1 calc R U . . .
C39 C -0.00531(16) -0.3442(2) 0.62593(11) 0.0180(5) Uani 1 1 d . . . . .
H39 H -0.032948 -0.416624 0.622392 0.022 Uiso 1 1 calc R U . . .
C40 C 0.01367(16) -0.2899(2) 0.68104(11) 0.0182(5) Uani 1 1 d . . . . .
H40 H -0.001938 -0.324568 0.714887 0.022 Uiso 1 1 calc R U . . .
C41 C 0.07938(16) -0.1341(2) 0.74654(11) 0.0175(5) Uani 1 1 d . . . . .
C42 C 0.13342(16) -0.0300(2) 0.75199(11) 0.0178(5) Uani 1 1 d . . . . .
H42 H 0.159089 -0.001212 0.790507 0.021 Uiso 1 1 calc R U . . .
C43 C 0.14694(16) 0.0248(2) 0.70336(10) 0.0154(5) Uani 1 1 d . . . . .
H43 H 0.181243 0.092505 0.708501 0.018 Uiso 1 1 calc R U . . .
C44 C 0.11084(15) -0.0157(2) 0.64253(10) 0.0127(5) Uani 1 1 d . . . . .
C45 C 0.07523(15) -0.1290(2) 0.63569(10) 0.0131(5) Uani 1 1 d . . . . .
C46 C 0.05517(15) -0.1856(2) 0.68646(11) 0.0154(5) Uani 1 1 d . . . . .
C47 C 0.14237(15) 0.2209(2) 0.54952(10) 0.0133(5) Uani 1 1 d . . . . .
C48 C 0.11874(15) 0.1685(2) 0.59936(10) 0.0134(5) Uani 1 1 d . . . . .
C49 C 0.09054(16) 0.2346(2) 0.64254(10) 0.0164(5) Uani 1 1 d . . . . .
H49 H 0.071036 0.199262 0.674833 0.020 Uiso 1 1 calc R U . . .
C50 C 0.09097(16) 0.3517(2) 0.63837(11) 0.0177(5) Uani 1 1 d . . . . .
H50 H 0.073998 0.396494 0.668629 0.021 Uiso 1 1 calc R U . . .
C51 C 0.11597(17) 0.4033(2) 0.59040(11) 0.0192(5) Uani 1 1 d . . . . .
H51 H 0.117358 0.483632 0.588222 0.023 Uiso 1 1 calc R U . . .
C52 C 0.13912(16) 0.3389(2) 0.54529(11) 0.0164(5) Uani 1 1 d . . . . .
H52 H 0.152848 0.375304 0.511308 0.020 Uiso 1 1 calc R U . . .
C53A C 0.1665(3) 0.7052(3) 0.4387(2) 0.0370(10) Uani 0.884(3) 1 d . . P A 1
H53A H 0.112079 0.731976 0.410690 0.044 Uiso 0.884(3) 1 calc R U P A 1
H53B H 0.185770 0.765476 0.468675 0.044 Uiso 0.884(3) 1 calc R U P A 1
Cl2A Cl 0.14122(9) 0.58158(7) 0.47491(4) 0.0401(3) Uani 0.884(3) 1 d . . P A 1
C53B C 0.209(3) 0.714(4) 0.456(2) 0.070(15) Uani 0.116(3) 1 d . U P A 2
H53C H 0.146973 0.741036 0.444120 0.084 Uiso 0.116(3) 1 calc R U P A 2
H53D H 0.245930 0.771987 0.481554 0.084 Uiso 0.116(3) 1 calc R U P A 2
Cl2B Cl 0.2166(17) 0.5782(10) 0.4918(7) 0.124(7) Uani 0.116(3) 1 d . U P A 2

loop_
_atom_site_aniso_label
_atom_site_aniso_U_11
_atom_site_aniso_U_22
_atom_site_aniso_U_33
_atom_site_aniso_U_23
_atom_site_aniso_U_13
_atom_site_aniso_U_12
Ni1 0.01417(16) 0.00741(15) 0.00949(15) -0.00011(11) 0.00371(11) -0.00042(11)
Cl1 0.0292(4) 0.0331(5) 0.0262(4) -0.0054(3) 0.0088(3) -0.0081(3)
Ni2 0.01853(17) 0.00861(15) 0.00956(16) -0.00024(11) 0.00531(12) 0.00013(11)
O1 0.0200(9) 0.0116(8) 0.0133(8) 0.0001(6) 0.0058(7) -0.0019(7)
O2 0.0171(8) 0.0109(8) 0.0115(8) -0.0006(6) 0.0036(6) -0.0013(6)
O3 0.0423(12) 0.0341(12) 0.0217(10) 0.0136(9) -0.0016(9) -0.0086(9)
O4 0.0246(9) 0.0176(9) 0.0191(9) 0.0041(7) 0.0109(7) 0.0012(7)
O5 0.0242(9) 0.0132(8) 0.0128(8) -0.0009(7) 0.0066(7) -0.0012(7)
O6 0.0235(9) 0.0114(8) 0.0133(8) 0.0002(7) 0.0070(7) -0.0011(7)
O7 0.0358(11) 0.0261(10) 0.0188(9) 0.0056(8) 0.0127(8) -0.0013(8)
O8 0.0338(11) 0.0279(10) 0.0191(9) 0.0063(8) 0.0129(8) -0.0008(8)
N1 0.0124(9) 0.0098(9) 0.0122(9) 0.0009(7) 0.0036(7) 0.0003(7)
N2 0.0127(9) 0.0093(9) 0.0099(9) -0.0002(7) 0.0025(7) 0.0012(7)
N3 0.0163(10) 0.0100(9) 0.0088(9) -0.0001(7) 0.0039(8) 0.0017(8)
N4 0.0135(10) 0.0121(10) 0.0139(10) 0.0009(8) 0.0051(8) 0.0006(8)
C1 0.0106(11) 0.0110(11) 0.0186(12) 0.0019(9) 0.0053(9) 0.0044(9)
C2 0.0138(12) 0.0133(12) 0.0210(12) 0.0003(10) 0.0054(10) 0.0016(9)
C3 0.0136(11) 0.0105(11) 0.0278(13) 0.0040(10) 0.0063(10) 0.0016(9)
C4 0.0176(12) 0.0165(12) 0.0219(13) 0.0113(10) 0.0059(10) 0.0040(10)
C5 0.0217(13) 0.0256(14) 0.0169(13) 0.0074(11) 0.0029(10) -0.0007(11)
C6 0.0219(13) 0.0211(13) 0.0130(12) 0.0000(10) 0.0011(10) 0.0025(10)
C7 0.0164(12) 0.0137(11) 0.0153(12) -0.0003(9) 0.0034(9) 0.0028(9)
C8 0.0105(11) 0.0143(12) 0.0145(12) 0.0016(9) 0.0052(9) 0.0043(9)
C9 0.0112(11) 0.0118(11) 0.0171(12) 0.0033(9) 0.0047(9) 0.0027(9)
C10 0.0177(12) 0.0161(12) 0.0180(12) 0.0047(10) 0.0052(10) 0.0041(10)
C11 0.0102(11) 0.0115(11) 0.0128(11) 0.0004(9) 0.0012(9) 0.0041(9)
C12 0.0153(12) 0.0125(11) 0.0170(12) -0.0018(9) 0.0032(9) 0.0024(9)
C13 0.0155(12) 0.0199(13) 0.0134(12) -0.0036(9) 0.0026(9) 0.0038(9)
C14 0.0151(12) 0.0199(12) 0.0117(11) 0.0026(9) 0.0044(9) 0.0050(10)
C15 0.0147(12) 0.0140(12) 0.0185(12) 0.0017(10) 0.0085(9) 0.0048(9)
C16 0.0160(12) 0.0130(12) 0.0215(13) -0.0008(10) 0.0069(10) -0.0022(9)
C17 0.0165(12) 0.0115(11) 0.0144(11) -0.0017(9) 0.0036(9) 0.0002(9)
C18 0.0113(11) 0.0102(11) 0.0115(11) 0.0020(9) 0.0020(9) 0.0031(9)
C19 0.0102(11) 0.0116(11) 0.0135(11) 0.0013(9) 0.0040(9) 0.0038(9)
C20 0.0115(11) 0.0130(11) 0.0140(11) 0.0011(9) 0.0037(9) 0.0053(9)
C21 0.0109(11) 0.0111(11) 0.0127(11) 0.0005(9) 0.0014(9) 0.0004(9)
C22 0.0116(11) 0.0109(11) 0.0113(11) -0.0010(9) 0.0013(9) 0.0008(9)
C23 0.0155(11) 0.0120(11) 0.0138(11) 0.0020(9) 0.0037(9) -0.0016(9)
C24 0.0177(12) 0.0097(11) 0.0189(12) -0.0025(9) 0.0037(10) -0.0004(9)
C25 0.0177(12) 0.0142(12) 0.0141(11) -0.0035(9) 0.0042(9) 0.0011(9)
C26 0.0159(12) 0.0155(12) 0.0123(11) 0.0007(9) 0.0042(9) -0.0004(9)
C27 0.0134(11) 0.0139(11) 0.0115(11) 0.0005(9) 0.0034(9) 0.0049(9)
C28 0.0187(12) 0.0152(12) 0.0156(12) -0.0040(10) 0.0021(10) 0.0018(10)
C29 0.0177(12) 0.0239(13) 0.0111(11) -0.0048(10) 0.0024(9) 0.0041(10)
C30 0.0194(12) 0.0218(13) 0.0108(11) 0.0010(10) 0.0050(9) 0.0039(10)
C31 0.0176(12) 0.0190(12) 0.0151(12) 0.0043(10) 0.0062(10) 0.0051(10)
C32 0.0178(12) 0.0151(12) 0.0179(12) 0.0011(10) 0.0030(10) 0.0006(9)
C33 0.0136(11) 0.0131(11) 0.0132(11) 0.0001(9) 0.0030(9) 0.0023(9)
C34 0.0127(11) 0.0126(11) 0.0120(11) 0.0023(9) 0.0028(9) 0.0044(9)
C35 0.0109(11) 0.0142(11) 0.0111(11) 0.0011(9) 0.0024(9) 0.0050(9)
C36 0.0132(11) 0.0173(12) 0.0127(11) 0.0029(9) 0.0031(9) 0.0058(9)
C37 0.0123(11) 0.0131(11) 0.0154(12) 0.0046(9) 0.0032(9) 0.0046(9)
C38 0.0162(12) 0.0140(12) 0.0180(12) 0.0001(10) 0.0017(9) 0.0019(9)
C39 0.0158(12) 0.0130(12) 0.0250(13) 0.0044(10) 0.0041(10) 0.0005(9)
C40 0.0174(12) 0.0169(12) 0.0217(13) 0.0093(10) 0.0074(10) 0.0049(10)
C41 0.0184(12) 0.0210(13) 0.0149(12) 0.0051(10) 0.0075(10) 0.0055(10)
C42 0.0209(13) 0.0205(13) 0.0126(12) 0.0003(10) 0.0050(10) 0.0034(10)
C43 0.0162(12) 0.0171(12) 0.0135(12) 0.0000(9) 0.0048(9) 0.0016(9)
C44 0.0116(11) 0.0153(12) 0.0124(11) 0.0014(9) 0.0050(9) 0.0048(9)
C45 0.0120(11) 0.0133(11) 0.0148(12) 0.0027(9) 0.0044(9) 0.0039(9)
C46 0.0140(12) 0.0167(12) 0.0163(12) 0.0043(10) 0.0053(9) 0.0059(9)
C47 0.0138(11) 0.0131(11) 0.0126(11) -0.0013(9) 0.0016(9) 0.0018(9)
C48 0.0135(11) 0.0122(11) 0.0142(11) -0.0002(9) 0.0022(9) 0.0000(9)
C49 0.0189(12) 0.0180(12) 0.0129(11) 0.0002(9) 0.0050(9) 0.0003(10)
C50 0.0203(12) 0.0179(12) 0.0153(12) -0.0049(10) 0.0047(10) 0.0027(10)
C51 0.0230(13) 0.0142(12) 0.0203(13) -0.0045(10) 0.0045(10) -0.0002(10)
C52 0.0210(13) 0.0140(12) 0.0145(12) 0.0008(9) 0.0041(10) -0.0007(10)
C53A 0.060(3) 0.0191(18) 0.040(2) 0.0108(16) 0.028(2) 0.0121(19)
Cl2A 0.0751(8) 0.0193(4) 0.0331(5) 0.0031(3) 0.0278(5) -0.0021(4)
C53B 0.071(18) 0.067(17) 0.073(17) 0.012(9) 0.016(10) 0.006(10)
Cl2B 0.22(2) 0.035(6) 0.111(11) 0.001(6) 0.009(12) -0.017(9)

loop_
_atom_type_symbol
_atom_type_description
_atom_type_scat_dispersion_real
_atom_type_scat_dispersion_imag
_atom_type_scat_source
C C 0.0033 0.0016 'International Tables Vol C Tables 4.2.6.8 and 6.1.1.4'
H H 0.0000 0.0000 'International Tables Vol C Tables 4.2.6.8 and 6.1.1.4'
Cl Cl 0.1484 0.1585 'International Tables Vol C Tables 4.2.6.8 and 6.1.1.4'
N N 0.0061 0.0033 'International Tables Vol C Tables 4.2.6.8 and 6.1.1.4'
Ni Ni 0.3393 1.1124 'International Tables Vol C Tables 4.2.6.8 and 6.1.1.4'
O O 0.0106 0.0060 'International Tables Vol C Tables 4.2.6.8 and 6.1.1.4'

loop_
_geom_angle_atom_site_label_1
_geom_angle_atom_site_label_2
_geom_angle_atom_site_label_3
_geom_angle
_geom_angle_site_symmetry_1
_geom_angle_site_symmetry_3
_geom_angle_publ_flag
O2 Ni1 O1 84.82(7) . . ?
O2 Ni1 N1 177.36(8) . . ?
O1 Ni1 N1 94.33(8) . . ?
O2 Ni1 N2 95.08(8) . . ?
O1 Ni1 N2 179.60(8) . . ?
N1 Ni1 N2 85.75(8) . . ?
O5 Ni2 O6 84.29(7) . . ?
O5 Ni2 N4 178.73(8) . . ?
O6 Ni2 N4 94.54(8) . . ?
O5 Ni2 N3 94.34(8) . . ?
O6 Ni2 N3 177.70(8) . . ?
N4 Ni2 N3 86.84(8) . . ?
C1 O1 Ni1 126.04(15) . . ?
C11 O2 Ni1 126.81(15) . . ?
C27 O5 Ni2 128.22(15) . . ?
C37 O6 Ni2 127.22(15) . . ?
C8 N1 C21 122.9(2) . . ?
C8 N1 Ni1 125.42(16) . . ?
C21 N1 Ni1 111.08(15) . . ?
C18 N2 C22 122.62(19) . . ?
C18 N2 Ni1 126.07(16) . . ?
C22 N2 Ni1 111.21(14) . . ?
C34 N3 C47 122.8(2) . . ?
C34 N3 Ni2 126.64(16) . . ?
C47 N3 Ni2 110.51(14) . . ?
C44 N4 C48 122.1(2) . . ?
C44 N4 Ni2 127.02(16) . . ?
C48 N4 Ni2 110.90(15) . . ?
O1 C1 C9 124.7(2) . . ?
O1 C1 C2 116.9(2) . . ?
C9 C1 C2 118.3(2) . . ?
C3 C2 C1 121.5(2) . . ?
C3 C2 H2 119.3 . . ?
C1 C2 H2 119.3 . . ?
C2 C3 C4 120.4(2) . . ?
C2 C3 H3 119.8 . . ?
C4 C3 H3 119.8 . . ?
C10 C4 C3 120.0(2) . . ?
C10 C4 H4 120.0 . . ?
C3 C4 H4 120.0 . . ?
O3 C5 C6 120.6(2) . . ?
O3 C5 C10 122.1(2) . . ?
C6 C5 C10 117.2(2) . . ?
C7 C6 C5 121.5(2) . . ?
C7 C6 H6 119.3 . . ?
C5 C6 H6 119.3 . . ?
C6 C7 C8 122.3(2) . . ?
C6 C7 H7 118.8 . . ?
C8 C7 H7 118.8 . . ?
N1 C8 C9 120.4(2) . . ?
N1 C8 C7 120.6(2) . . ?
C9 C8 C7 118.9(2) . . ?
C1 C9 C10 118.5(2) . . ?
C1 C9 C8 122.5(2) . . ?
C10 C9 C8 118.8(2) . . ?
C4 C10 C9 121.0(2) . . ?
C4 C10 C5 118.7(2) . . ?
C9 C10 C5 120.3(2) . . ?
O2 C11 C19 125.0(2) . . ?
O2 C11 C12 116.8(2) . . ?
C19 C11 C12 118.2(2) . . ?
C13 C12 C11 121.1(2) . . ?
C13 C12 H12 119.5 . . ?
C11 C12 H12 119.5 . . ?
C12 C13 C14 121.0(2) . . ?
C12 C13 H13 119.5 . . ?
C14 C13 H13 119.5 . . ?
C20 C14 C13 119.5(2) . . ?
C20 C14 H14 120.2 . . ?
C13 C14 H14 120.2 . . ?
O4 C15 C16 121.6(2) . . ?
O4 C15 C20 122.4(2) . . ?
C16 C15 C20 116.0(2) . . ?
C17 C16 C15 121.2(2) . . ?
C17 C16 H16 119.4 . . ?
C15 C16 H16 119.4 . . ?
C16 C17 C18 121.9(2) . . ?
C16 C17 H17 119.1 . . ?
C18 C17 H17 119.1 . . ?
N2 C18 C19 121.0(2) . . ?
N2 C18 C17 120.7(2) . . ?
C19 C18 C17 118.3(2) . . ?
C11 C19 C20 119.0(2) . . ?
C11 C19 C18 122.4(2) . . ?
C20 C19 C18 118.4(2) . . ?
C14 C20 C19 121.0(2) . . ?
C14 C20 C15 118.4(2) . . ?
C19 C20 C15 120.6(2) . . ?
C26 C21 C22 120.4(2) . . ?
C26 C21 N1 125.7(2) . . ?
C22 C21 N1 113.4(2) . . ?
C23 C22 C21 119.6(2) . . ?
C23 C22 N2 126.0(2) . . ?
C21 C22 N2 113.6(2) . . ?
C24 C23 C22 119.8(2) . . ?
C24 C23 H23 120.1 . . ?
C22 C23 H23 120.1 . . ?
C23 C24 C25 120.3(2) . . ?
C23 C24 H24 119.9 . . ?
C25 C24 H24 119.9 . . ?
C26 C25 C24 120.6(2) . . ?
C26 C25 H25 119.7 . . ?
C24 C25 H25 119.7 . . ?
C25 C26 C21 119.4(2) . . ?
C25 C26 H26 120.3 . . ?
C21 C26 H26 120.3 . . ?
O5 C27 C35 124.6(2) . . ?
O5 C27 C28 117.3(2) . . ?
C35 C27 C28 118.1(2) . . ?
C29 C28 C27 121.7(2) . . ?
C29 C28 H28 119.1 . . ?
C27 C28 H28 119.1 . . ?
C28 C29 C30 120.6(2) . . ?
C28 C29 H29 119.7 . . ?
C30 C29 H29 119.7 . . ?
C36 C30 C29 119.6(2) . . ?
C36 C30 H30 120.2 . . ?
C29 C30 H30 120.2 . . ?
O7 C31 C32 120.9(2) . . ?
O7 C31 C36 122.8(2) . . ?
C32 C31 C36 116.4(2) . . ?
C33 C32 C31 121.1(2) . . ?
C33 C32 H32 119.5 . . ?
C31 C32 H32 119.5 . . ?
C32 C33 C34 123.2(2) . . ?
C32 C33 H33 118.4 . . ?
C34 C33 H33 118.4 . . ?
N3 C34 C35 121.9(2) . . ?
N3 C34 C33 120.8(2) . . ?
C35 C34 C33 117.4(2) . . ?
C27 C35 C36 118.5(2) . . ?
C27 C35 C34 122.2(2) . . ?
C36 C35 C34 119.3(2) . . ?
C30 C36 C35 121.4(2) . . ?
C30 C36 C31 117.6(2) . . ?
C35 C36 C31 120.9(2) . . ?
O6 C37 C45 124.9(2) . . ?
O6 C37 C38 117.1(2) . . ?
C45 C37 C38 118.0(2) . . ?
C39 C38 C37 121.7(2) . . ?
C39 C38 H38 119.1 . . ?
C37 C38 H38 119.1 . . ?
C38 C39 C40 120.4(2) . . ?
C38 C39 H39 119.8 . . ?
C40 C39 H39 119.8 . . ?
C46 C40 C39 119.9(2) . . ?
C46 C40 H40 120.1 . . ?
C39 C40 H40 120.1 . . ?
O8 C41 C42 120.9(2) . . ?
O8 C41 C46 122.4(2) . . ?
C42 C41 C46 116.7(2) . . ?
C43 C42 C41 120.9(2) . . ?
C43 C42 H42 119.5 . . ?
C41 C42 H42 119.5 . . ?
C42 C43 C44 122.6(2) . . ?
C42 C43 H43 118.7 . . ?
C44 C43 H43 118.7 . . ?
N4 C44 C45 121.3(2) . . ?
N4 C44 C43 121.0(2) . . ?
C45 C44 C43 117.7(2) . . ?
C37 C45 C46 118.7(2) . . ?
C37 C45 C44 122.1(2) . . ?
C46 C45 C44 119.1(2) . . ?
C40 C46 C45 121.2(2) . . ?
C40 C46 C41 118.2(2) . . ?
C45 C46 C41 120.7(2) . . ?
C52 C47 C48 118.8(2) . . ?
C52 C47 N3 126.2(2) . . ?
C48 C47 N3 114.1(2) . . ?
C49 C48 C47 119.8(2) . . ?
C49 C48 N4 125.5(2) . . ?
C47 C48 N4 114.0(2) . . ?
C50 C49 C48 120.1(2) . . ?
C50 C49 H49 119.9 . . ?
C48 C49 H49 119.9 . . ?
C51 C50 C49 120.1(2) . . ?
C51 C50 H50 119.9 . . ?
C49 C50 H50 119.9 . . ?
C50 C51 C52 120.5(2) . . ?
C50 C51 H51 119.7 . . ?
C52 C51 H51 119.7 . . ?
C51 C52 C47 120.4(2) . . ?
C51 C52 H52 119.8 . . ?
C47 C52 H52 119.8 . . ?
Cl1 C53A Cl2A 111.5(2) . . ?
Cl1 C53A H53A 109.3 . . ?
Cl2A C53A H53A 109.3 . . ?
Cl1 C53A H53B 109.3 . . ?
Cl2A C53A H53B 109.3 . . ?
H53A C53A H53B 108.0 . . ?
Cl1 C53B Cl2B 99(3) . . ?
Cl1 C53B H53C 112.0 . . ?
Cl2B C53B H53C 112.0 . . ?
Cl1 C53B H53D 112.0 . . ?
Cl2B C53B H53D 112.0 . . ?
H53C C53B H53D 109.7 . . ?

loop_
_geom_bond_atom_site_label_1
_geom_bond_atom_site_label_2
_geom_bond_distance
_geom_bond_site_symmetry_2
_geom_bond_publ_flag
Ni1 O2 1.8309(16) . ?
Ni1 O1 1.8390(16) . ?
Ni1 N1 1.8603(19) . ?
Ni1 N2 1.8619(19) . ?
Cl1 C53B 1.61(5) . ?
Cl1 C53A 1.747(4) . ?
Ni2 O5 1.8347(16) . ?
Ni2 O6 1.8383(16) . ?
Ni2 N4 1.8625(19) . ?
Ni2 N3 1.8716(19) . ?
O1 C1 1.302(3) . ?
O2 C11 1.303(3) . ?
O3 C5 1.224(3) . ?
O4 C15 1.230(3) . ?
O5 C27 1.293(3) . ?
O6 C37 1.305(3) . ?
O7 C31 1.233(3) . ?
O8 C41 1.228(3) . ?
N1 C8 1.327(3) . ?
N1 C21 1.418(3) . ?
N2 C18 1.331(3) . ?
N2 C22 1.417(3) . ?
N3 C34 1.334(3) . ?
N3 C47 1.421(3) . ?
N4 C44 1.330(3) . ?
N4 C48 1.414(3) . ?
C1 C9 1.419(3) . ?
C1 C2 1.427(3) . ?
C2 C3 1.370(3) . ?
C2 H2 0.9500 . ?
C3 C4 1.397(4) . ?
C3 H3 0.9500 . ?
C4 C10 1.379(4) . ?
C4 H4 0.9500 . ?
C5 C6 1.466(4) . ?
C5 C10 1.478(4) . ?
C6 C7 1.339(3) . ?
C6 H6 0.9500 . ?
C7 C8 1.458(3) . ?
C7 H7 0.9500 . ?
C8 C9 1.444(3) . ?
C9 C10 1.432(3) . ?
C11 C19 1.422(3) . ?
C11 C12 1.425(3) . ?
C12 C13 1.374(3) . ?
C12 H12 0.9500 . ?
C13 C14 1.399(3) . ?
C13 H13 0.9500 . ?
C14 C20 1.381(3) . ?
C14 H14 0.9500 . ?
C15 C16 1.470(3) . ?
C15 C20 1.483(3) . ?
C16 C17 1.335(3) . ?
C16 H16 0.9500 . ?
C17 C18 1.463(3) . ?
C17 H17 0.9500 . ?
C18 C19 1.440(3) . ?
C19 C20 1.429(3) . ?
C21 C26 1.393(3) . ?
C21 C22 1.402(3) . ?
C22 C23 1.401(3) . ?
C23 C24 1.387(3) . ?
C23 H23 0.9500 . ?
C24 C25 1.392(3) . ?
C24 H24 0.9500 . ?
C25 C26 1.389(3) . ?
C25 H25 0.9500 . ?
C26 H26 0.9500 . ?
C27 C35 1.425(3) . ?
C27 C28 1.426(3) . ?
C28 C29 1.369(4) . ?
C28 H28 0.9500 . ?
C29 C30 1.400(4) . ?
C29 H29 0.9500 . ?
C30 C36 1.380(3) . ?
C30 H30 0.9500 . ?
C31 C32 1.460(3) . ?
C31 C36 1.480(3) . ?
C32 C33 1.343(3) . ?
C32 H32 0.9500 . ?
C33 C34 1.461(3) . ?
C33 H33 0.9500 . ?
C34 C35 1.438(3) . ?
C35 C36 1.433(3) . ?
C37 C45 1.419(3) . ?
C37 C38 1.421(3) . ?
C38 C39 1.373(3) . ?
C38 H38 0.9500 . ?
C39 C40 1.391(4) . ?
C39 H39 0.9500 . ?
C40 C46 1.379(4) . ?
C40 H40 0.9500 . ?
C41 C42 1.472(4) . ?
C41 C46 1.479(3) . ?
C42 C43 1.340(3) . ?
C42 H42 0.9500 . ?
C43 C44 1.467(3) . ?
C43 H43 0.9500 . ?
C44 C45 1.441(3) . ?
C45 C46 1.429(3) . ?
C47 C52 1.396(3) . ?
C47 C48 1.410(3) . ?
C48 C49 1.397(3) . ?
C49 C50 1.385(3) . ?
C49 H49 0.9500 . ?
C50 C51 1.378(4) . ?
C50 H50 0.9500 . ?
C51 C52 1.387(3) . ?
C51 H51 0.9500 . ?
C52 H52 0.9500 . ?
C53A Cl2A 1.762(4) . ?
C53A H53A 0.9900 . ?
C53A H53B 0.9900 . ?
C53B Cl2B 1.79(5) . ?
C53B H53C 0.9900 . ?
C53B H53D 0.9900 . ?

loop_
_geom_torsion_atom_site_label_1
_geom_torsion_atom_site_label_2
_geom_torsion_atom_site_label_3
_geom_torsion_atom_site_label_4
_geom_torsion
_geom_torsion_site_symmetry_1
_geom_torsion_site_symmetry_2
_geom_torsion_site_symmetry_3
_geom_torsion_site_symmetry_4
_geom_torsion_publ_flag
O2 Ni1 O1 C1 163.89(18) . . . . ?
N1 Ni1 O1 C1 -13.60(18) . . . . ?
O1 Ni1 O2 C11 -173.65(18) . . . . ?
N2 Ni1 O2 C11 5.96(19) . . . . ?
O6 Ni2 O5 C27 -174.2(2) . . . . ?
N3 Ni2 O5 C27 3.9(2) . . . . ?
O5 Ni2 O6 C37 -179.58(19) . . . . ?
N4 Ni2 O6 C37 -0.07(19) . . . . ?
O1 Ni1 N1 C8 28.32(19) . . . . ?
N2 Ni1 N1 C8 -151.28(19) . . . . ?
O1 Ni1 N1 C21 -160.44(15) . . . . ?
N2 Ni1 N1 C21 19.96(15) . . . . ?
O2 Ni1 N2 C18 -19.86(19) . . . . ?
N1 Ni1 N2 C18 157.63(19) . . . . ?
O2 Ni1 N2 C22 163.54(14) . . . . ?
N1 Ni1 N2 C22 -18.98(15) . . . . ?
O5 Ni2 N3 C34 -15.0(2) . . . . ?
N4 Ni2 N3 C34 165.4(2) . . . . ?
O5 Ni2 N3 C47 163.58(15) . . . . ?
N4 Ni2 N3 C47 -15.97(15) . . . . ?
O6 Ni2 N4 C44 15.3(2) . . . . ?
N3 Ni2 N4 C44 -162.9(2) . . . . ?
O6 Ni2 N4 C48 -164.63(15) . . . . ?
N3 Ni2 N4 C48 17.21(16) . . . . ?
Ni1 O1 C1 C9 -2.8(3) . . . . ?
Ni1 O1 C1 C2 179.49(15) . . . . ?
O1 C1 C2 C3 176.4(2) . . . . ?
C9 C1 C2 C3 -1.5(3) . . . . ?
C1 C2 C3 C4 -1.8(3) . . . . ?
C2 C3 C4 C10 1.2(4) . . . . ?
O3 C5 C6 C7 174.3(3) . . . . ?
C10 C5 C6 C7 -2.8(4) . . . . ?
C5 C6 C7 C8 1.4(4) . . . . ?
C21 N1 C8 C9 163.5(2) . . . . ?
Ni1 N1 C8 C9 -26.3(3) . . . . ?
C21 N1 C8 C7 -18.3(3) . . . . ?
Ni1 N1 C8 C7 151.93(17) . . . . ?
C6 C7 C8 N1 177.0(2) . . . . ?
C6 C7 C8 C9 -4.8(3) . . . . ?
O1 C1 C9 C10 -172.6(2) . . . . ?
C2 C1 C9 C10 5.1(3) . . . . ?
O1 C1 C9 C8 12.1(3) . . . . ?
C2 C1 C9 C8 -170.2(2) . . . . ?
N1 C8 C9 C1 3.2(3) . . . . ?
C7 C8 C9 C1 -175.1(2) . . . . ?
N1 C8 C9 C10 -172.2(2) . . . . ?
C7 C8 C9 C10 9.6(3) . . . . ?
C3 C4 C10 C9 2.7(4) . . . . ?
C3 C4 C10 C5 -176.5(2) . . . . ?
C1 C9 C10 C4 -5.8(3) . . . . ?
C8 C9 C10 C4 169.7(2) . . . . ?
C1 C9 C10 C5 173.3(2) . . . . ?
C8 C9 C10 C5 -11.2(3) . . . . ?
O3 C5 C10 C4 9.9(4) . . . . ?
C6 C5 C10 C4 -173.1(2) . . . . ?
O3 C5 C10 C9 -169.3(2) . . . . ?
C6 C5 C10 C9 7.8(3) . . . . ?
Ni1 O2 C11 C19 3.7(3) . . . . ?
Ni1 O2 C11 C12 -178.79(15) . . . . ?
O2 C11 C12 C13 179.0(2) . . . . ?
C19 C11 C12 C13 -3.3(3) . . . . ?
C11 C12 C13 C14 -0.6(4) . . . . ?
C12 C13 C14 C20 4.1(3) . . . . ?
O4 C15 C16 C17 165.4(2) . . . . ?
C20 C15 C16 C17 -16.3(3) . . . . ?
C15 C16 C17 C18 2.8(4) . . . . ?
C22 N2 C18 C19 -159.8(2) . . . . ?
Ni1 N2 C18 C19 24.0(3) . . . . ?
C22 N2 C18 C17 21.7(3) . . . . ?
Ni1 N2 C18 C17 -154.53(17) . . . . ?
C16 C17 C18 N2 -167.0(2) . . . . ?
C16 C17 C18 C19 14.5(3) . . . . ?
O2 C11 C19 C20 -178.7(2) . . . . ?
C12 C11 C19 C20 3.8(3) . . . . ?
O2 C11 C19 C18 -3.7(3) . . . . ?
C12 C11 C19 C18 178.7(2) . . . . ?
N2 C18 C19 C11 -10.6(3) . . . . ?
C17 C18 C19 C11 168.0(2) . . . . ?
N2 C18 C19 C20 164.4(2) . . . . ?
C17 C18 C19 C20 -17.1(3) . . . . ?
C13 C14 C20 C19 -3.5(3) . . . . ?
C13 C14 C20 C15 177.5(2) . . . . ?
C11 C19 C20 C14 -0.4(3) . . . . ?
C18 C19 C20 C14 -175.6(2) . . . . ?
C11 C19 C20 C15 178.5(2) . . . . ?
C18 C19 C20 C15 3.3(3) . . . . ?
O4 C15 C20 C14 10.3(3) . . . . ?
C16 C15 C20 C14 -168.0(2) . . . . ?
O4 C15 C20 C19 -168.6(2) . . . . ?
C16 C15 C20 C19 13.0(3) . . . . ?
C8 N1 C21 C26 -33.9(3) . . . . ?
Ni1 N1 C21 C26 154.63(19) . . . . ?
C8 N1 C21 C22 154.6(2) . . . . ?
Ni1 N1 C21 C22 -16.9(2) . . . . ?
C26 C21 C22 C23 0.3(3) . . . . ?
N1 C21 C22 C23 172.3(2) . . . . ?
C26 C21 C22 N2 -170.2(2) . . . . ?
N1 C21 C22 N2 1.8(3) . . . . ?
C18 N2 C22 C23 27.6(3) . . . . ?
Ni1 N2 C22 C23 -155.7(2) . . . . ?
C18 N2 C22 C21 -162.7(2) . . . . ?
Ni1 N2 C22 C21 14.0(2) . . . . ?
C21 C22 C23 C24 1.4(3) . . . . ?
N2 C22 C23 C24 170.6(2) . . . . ?
C22 C23 C24 C25 -1.3(4) . . . . ?
C23 C24 C25 C26 -0.5(4) . . . . ?
C24 C25 C26 C21 2.2(4) . . . . ?
C22 C21 C26 C25 -2.1(3) . . . . ?
N1 C21 C26 C25 -173.0(2) . . . . ?
Ni2 O5 C27 C35 4.1(3) . . . . ?
Ni2 O5 C27 C28 -176.84(16) . . . . ?
O5 C27 C28 C29 -180.0(2) . . . . ?
C35 C27 C28 C29 -0.8(3) . . . . ?
C27 C28 C29 C30 0.0(4) . . . . ?
C28 C29 C30 C36 1.1(4) . . . . ?
O7 C31 C32 C33 171.7(2) . . . . ?
C36 C31 C32 C33 -9.8(3) . . . . ?
C31 C32 C33 C34 0.2(4) . . . . ?
C47 N3 C34 C35 -160.2(2) . . . . ?
Ni2 N3 C34 C35 18.3(3) . . . . ?
C47 N3 C34 C33 21.2(3) . . . . ?
Ni2 N3 C34 C33 -160.33(16) . . . . ?
C32 C33 C34 N3 -170.0(2) . . . . ?
C32 C33 C34 C35 11.4(3) . . . . ?
O5 C27 C35 C36 179.6(2) . . . . ?
C28 C27 C35 C36 0.6(3) . . . . ?
O5 C27 C35 C34 -4.1(3) . . . . ?
C28 C27 C35 C34 176.8(2) . . . . ?
N3 C34 C35 C27 -7.4(3) . . . . ?
C33 C34 C35 C27 171.2(2) . . . . ?
N3 C34 C35 C36 168.8(2) . . . . ?
C33 C34 C35 C36 -12.6(3) . . . . ?
C29 C30 C36 C35 -1.4(3) . . . . ?
C29 C30 C36 C31 179.7(2) . . . . ?
C27 C35 C36 C30 0.5(3) . . . . ?
C34 C35 C36 C30 -175.8(2) . . . . ?
C27 C35 C36 C31 179.4(2) . . . . ?
C34 C35 C36 C31 3.1(3) . . . . ?
O7 C31 C36 C30 5.5(3) . . . . ?
C32 C31 C36 C30 -172.9(2) . . . . ?
O7 C31 C36 C35 -173.4(2) . . . . ?
C32 C31 C36 C35 8.1(3) . . . . ?
Ni2 O6 C37 C45 -8.9(3) . . . . ?
Ni2 O6 C37 C38 173.26(16) . . . . ?
O6 C37 C38 C39 -179.2(2) . . . . ?
C45 C37 C38 C39 2.8(3) . . . . ?
C37 C38 C39 C40 -2.0(4) . . . . ?
C38 C39 C40 C46 -1.1(4) . . . . ?
O8 C41 C42 C43 -171.1(2) . . . . ?
C46 C41 C42 C43 10.7(3) . . . . ?
C41 C42 C43 C44 -1.2(4) . . . . ?
C48 N4 C44 C45 158.4(2) . . . . ?
Ni2 N4 C44 C45 -21.5(3) . . . . ?
C48 N4 C44 C43 -23.5(3) . . . . ?
Ni2 N4 C44 C43 156.64(17) . . . . ?
C42 C43 C44 N4 169.3(2) . . . . ?
C42 C43 C44 C45 -12.5(3) . . . . ?
O6 C37 C45 C46 -178.6(2) . . . . ?
C38 C37 C45 C46 -0.7(3) . . . . ?
O6 C37 C45 C44 5.2(4) . . . . ?
C38 C37 C45 C44 -177.0(2) . . . . ?
N4 C44 C45 C37 10.4(3) . . . . ?
C43 C44 C45 C37 -167.8(2) . . . . ?
N4 C44 C45 C46 -165.8(2) . . . . ?
C43 C44 C45 C46 15.9(3) . . . . ?
C39 C40 C46 C45 3.2(3) . . . . ?
C39 C40 C46 C41 -176.2(2) . . . . ?
C37 C45 C46 C40 -2.2(3) . . . . ?
C44 C45 C46 C40 174.2(2) . . . . ?
C37 C45 C46 C41 177.1(2) . . . . ?
C44 C45 C46 C41 -6.5(3) . . . . ?
O8 C41 C46 C40 -5.6(4) . . . . ?
C42 C41 C46 C40 172.6(2) . . . . ?
O8 C41 C46 C45 175.0(2) . . . . ?
C42 C41 C46 C45 -6.8(3) . . . . ?
C34 N3 C47 C52 20.9(4) . . . . ?
Ni2 N3 C47 C52 -157.8(2) . . . . ?
C34 N3 C47 C48 -169.9(2) . . . . ?
Ni2 N3 C47 C48 11.4(2) . . . . ?
C52 C47 C48 C49 1.6(3) . . . . ?
N3 C47 C48 C49 -168.5(2) . . . . ?
C52 C47 C48 N4 172.2(2) . . . . ?
N3 C47 C48 N4 2.1(3) . . . . ?
C44 N4 C48 C49 -24.7(4) . . . . ?
Ni2 N4 C48 C49 155.2(2) . . . . ?
C44 N4 C48 C47 165.3(2) . . . . ?
Ni2 N4 C48 C47 -14.8(2) . . . . ?
C47 C48 C49 C50 -3.9(4) . . . . ?
N4 C48 C49 C50 -173.4(2) . . . . ?
C48 C49 C50 C51 2.5(4) . . . . ?
C49 C50 C51 C52 1.3(4) . . . . ?
C50 C51 C52 C47 -3.7(4) . . . . ?
C48 C47 C52 C51 2.2(4) . . . . ?
N3 C47 C52 C51 170.9(2) . . . . ?
